data_7232208
loop_
_publ_author_name
'Castillo, Oscar'
'Delgado, Esther'
'Hern\'andez, Diego'
'Hern\'andez, Elisa'
'Mart\'in, Avelino'
'Zamora, F\'elix'

_publ_section_title
;
 Synthesis and structural characterization of transition metal dithiolene
 derivatives containing divalent metals as counter-cations
;
_journal_issue 9
_journal_name_full CrystEngComm
_journal_page_first 1423
_journal_paper_doi 10.1039/C8CE01916A
_journal_volume 21
_journal_year 2019
_chemical_formula_moiety 'C42 H50 Cl8 Fe2 N6 O6 S8 Zn'
_chemical_formula_sum 'C42 H50 Cl8 Fe2 N6 O6 S8 Zn'
_chemical_formula_weight 1452.03
_space_group_IT_number 2
_space_group_name_Hall '-P 1'
_space_group_name_H-M_alt 'P -1'
_symmetry_cell_setting triclinic
_symmetry_Int_Tables_number 2
_symmetry_space_group_name_Hall '-P 1'
_symmetry_space_group_name_H-M 'P -1'
_atom_sites_solution_hydrogens geom
_atom_sites_solution_primary direct
_atom_sites_solution_secondary difmap
_audit_conform_dict_location ftp://ftp.iucr.org/pub/cif_core.dic
_audit_conform_dict_name cif_core.dic
_audit_conform_dict_version 2.4.3
_audit_creation_date 2017-12-07T15:39:22-00:00
_audit_creation_method 'WinGX routine CIF_UPDATE'
_audit_update_record
;
2018-04-04 deposited with the CCDC.
2019-01-22 downloaded from the CCDC.
;
_cell_angle_alpha 108.073(6)
_cell_angle_beta 109.857(7)
_cell_angle_gamma 93.674(8)
_cell_formula_units_Z 1
_cell_length_a 9.9680(12)
_cell_length_b 13.4770(10)
_cell_length_c 14.2440(9)
_cell_measurement_reflns_used 57
_cell_measurement_temperature 200(2)
_cell_measurement_theta_max 20
_cell_measurement_theta_min 3
_cell_measurement_wavelength 0.71073
_cell_volume 1679.9(3)
_computing_cell_refinement 'Dirax/lsq (Duisenberg & Schreurs, 1989-2000)'
_computing_data_collection 'Collect (Bruker AXS BV, 1997-2004)'
_computing_data_reduction 'EvalCCD (Duisenberg & Schreurs 1990-2000)'
_computing_molecular_graphics 'Mercury (Macrae, 2008)'
_computing_publication_material 'WinGX publication routines (Farrugia, 2012)'
_computing_structure_refinement 'SHELXL-2017/1 (Sheldrick, 2017)'
_computing_structure_solution 'SHELXS-2013 (Sheldrick, 2008)'
_diffrn_ambient_temperature 200(2)
_diffrn_detector 'CCD plate'
_diffrn_detector_area_resol_mean 9
_diffrn_measured_fraction_theta_full 0.997
_diffrn_measured_fraction_theta_max 0.989
_diffrn_measurement_device '95mm CCD camera on \k-goniostat'
_diffrn_measurement_device_type KappaCCD
_diffrn_measurement_method 'CCD rotation images, thick slices'
_diffrn_orient_matrix_UB_11 0.01
_diffrn_orient_matrix_UB_12 0
_diffrn_orient_matrix_UB_13 0
_diffrn_orient_matrix_UB_21 0
_diffrn_orient_matrix_UB_22 0.01
_diffrn_orient_matrix_UB_23 0
_diffrn_orient_matrix_UB_31 0
_diffrn_orient_matrix_UB_32 0
_diffrn_orient_matrix_UB_33 0.01
_diffrn_radiation_monochromator 'horizonally mounted graphite crystal'
_diffrn_radiation_probe x-ray
_diffrn_radiation_type MoK\a
_diffrn_radiation_wavelength 0.71073
_diffrn_reflns_av_R_equivalents 0.09
_diffrn_reflns_av_unetI/netI 0.0718
_diffrn_reflns_Laue_measured_fraction_full 0.997
_diffrn_reflns_Laue_measured_fraction_max 0.989
_diffrn_reflns_limit_h_max 12
_diffrn_reflns_limit_h_min -12
_diffrn_reflns_limit_k_max 17
_diffrn_reflns_limit_k_min -17
_diffrn_reflns_limit_l_max 18
_diffrn_reflns_limit_l_min -18
_diffrn_reflns_number 34585
_diffrn_reflns_point_group_measured_fraction_full 0.997
_diffrn_reflns_point_group_measured_fraction_max 0.989
_diffrn_reflns_reduction_process
;
        Scaled and merged with Sortav
        R.H. Blessing, (1987) Cryst. Rev. 1, 3-58
        R.H. Blessing, (1989) J. Appl. Cryst. 22, 396-397
;
_diffrn_reflns_theta_full 25
_diffrn_reflns_theta_max 27.5
_diffrn_reflns_theta_min 3.067
_diffrn_source 'Enraf Nonius FR590'
_diffrn_standards_number 0
_exptl_absorpt_coefficient_mu 1.39
_exptl_absorpt_correction_T_max 1.076
_exptl_absorpt_correction_T_min 0.927
_exptl_absorpt_correction_type multi-scan
_exptl_absorpt_process_details
;
 R.H. Blessing, Acta Cryst. (1995), A51, 33-38
;
_exptl_crystal_colour 'dark blue'
_exptl_crystal_density_diffrn 1.435
_exptl_crystal_density_method 'not measured'
_exptl_crystal_description prism
_exptl_crystal_F_000 738
_exptl_crystal_size_max 0.38
_exptl_crystal_size_mid 0.24
_exptl_crystal_size_min 0.23
_refine_diff_density_max 0.549
_refine_diff_density_min -0.426
_refine_diff_density_rms 0.093
_refine_ls_extinction_method none
_refine_ls_goodness_of_fit_ref 1.071
_refine_ls_hydrogen_treatment constr
_refine_ls_matrix_type full
_refine_ls_number_constraints 0
_refine_ls_number_parameters 337
_refine_ls_number_reflns 7636
_refine_ls_number_restraints 0
_refine_ls_restrained_S_all 1.071
_refine_ls_R_factor_all 0.1039
_refine_ls_R_factor_gt 0.0548
_refine_ls_shift/su_max 0.001
_refine_ls_shift/su_mean 0
_refine_ls_structure_factor_coef Fsqd
_refine_ls_weighting_details 'w=1/[\s^2^(Fo^2^)+(0.0274P)^2^+3.8798P] where P=(Fo^2^+2Fc^2^)/3'
_refine_ls_weighting_scheme calc
_refine_ls_wR_factor_gt 0.0991
_refine_ls_wR_factor_ref 0.1153
_reflns_Friedel_coverage 0
_reflns_number_gt 5061
_reflns_number_total 7636
_reflns_threshold_expression 'I > 2\s(I)'
_cod_data_source_file c8ce01916a2.cif
_cod_data_source_block DH84_2_ZnFE
_cod_depositor_comments 'Adding full bibliography for 7232202--7232208.cif.'
_cod_database_code 7232208

loop_
_symmetry_equiv_pos_as_xyz
'x, y, z'
'-x, -y, -z'

loop_
_atom_site_label
_atom_site_type_symbol
_atom_site_fract_x
_atom_site_fract_y
_atom_site_fract_z
_atom_site_U_iso_or_equiv
_atom_site_adp_type
_atom_site_occupancy
_atom_site_site_symmetry_order
_atom_site_calc_flag
_atom_site_refinement_flags_posn
_atom_site_refinement_flags_adp
_atom_site_refinement_flags_occupancy
C8 C 0.2487(5) 0.3627(3) 0.6879(3) 0.0330(10) Uani 1 1 d . . .
C7 C 0.3646(4) 0.3687(3) 0.7804(3) 0.0265(9) Uani 1 1 d . . .
C9 C 0.2696(5) 0.3459(3) 0.5932(3) 0.0395(11) Uani 1 1 d . . .
H9 H 0.190961 0.341616 0.530486 0.047 Uiso 1 1 calc R U .
C12 C 0.4997(4) 0.3524(3) 0.7763(3) 0.0277(9) Uani 1 1 d . . .
C1 C 0.5778(4) 0.3749(3) 1.2377(3) 0.0261(9) Uani 1 1 d . . .
C10 C 0.4043(6) 0.3356(3) 0.5906(3) 0.0417(12) Uani 1 1 d . . .
H10 H 0.41955 0.327245 0.526485 0.05 Uiso 1 1 calc R U .
C6 C 0.7162(4) 0.3642(3) 1.2369(3) 0.0276(9) Uani 1 1 d . . .
C2 C 0.5546(5) 0.3853(3) 1.3315(3) 0.0330(10) Uani 1 1 d . . .
C11 C 0.5173(5) 0.3370(3) 0.6794(3) 0.0326(10) Uani 1 1 d . . .
C5 C 0.8262(5) 0.3651(3) 1.3298(3) 0.0343(10) Uani 1 1 d . . .
C4 C 0.8014(5) 0.3777(4) 1.4222(3) 0.0445(12) Uani 1 1 d . . .
H4 H 0.877976 0.379216 1.484761 0.053 Uiso 1 1 calc R U .
C3 C 0.6657(6) 0.3881(4) 1.4232(3) 0.0462(12) Uani 1 1 d . . .
H3 H 0.648146 0.397201 1.486597 0.055 Uiso 1 1 calc R U .
C13 C 0.2366(6) -0.0081(4) 1.1909(4) 0.0472(12) Uani 1 1 d . . .
H13 H 0.207092 -0.081627 1.148717 0.057 Uiso 1 1 calc R U .
C14 C 0.4000(7) -0.0622(4) 1.3287(5) 0.077(2) Uani 1 1 d . . .
H14A H 0.369623 -0.131811 1.271295 0.116 Uiso 1 1 calc R U .
H14B H 0.364973 -0.065403 1.384426 0.116 Uiso 1 1 calc R U .
H14C H 0.506252 -0.042847 1.359212 0.116 Uiso 1 1 calc R U .
C15 C 0.3923(9) 0.1274(5) 1.3567(5) 0.103(3) Uani 1 1 d . . .
H15A H 0.34185 0.173957 1.321682 0.155 Uiso 1 1 calc R U .
H15B H 0.496876 0.145728 1.374425 0.155 Uiso 1 1 calc R U .
H15C H 0.374618 0.136702 1.422271 0.155 Uiso 1 1 calc R U .
C16 C 0.0478(5) 0.2364(3) 1.0588(4) 0.0381(10) Uani 1 1 d . . .
H16 H 0.068557 0.242333 1.130804 0.046 Uiso 1 1 calc R U .
C17 C 0.0820(6) 0.4291(4) 1.1171(5) 0.0580(15) Uani 1 1 d . . .
H17A H -0.004672 0.461478 1.105063 0.087 Uiso 1 1 calc R U .
H17B H 0.160091 0.473714 1.113272 0.087 Uiso 1 1 calc R U .
H17C H 0.113349 0.422902 1.187847 0.087 Uiso 1 1 calc R U .
C19 C -0.2485(6) -0.0314(4) 1.0661(4) 0.0466(12) Uani 1 1 d . . .
H19 H -0.252786 -0.103192 1.025512 0.056 Uiso 1 1 calc R U .
C20 C -0.4523(6) -0.0984(4) 1.0993(5) 0.0709(17) Uani 1 1 d . . .
H20A H -0.445728 -0.1653 1.049686 0.106 Uiso 1 1 calc R U .
H20B H -0.550088 -0.08325 1.072122 0.106 Uiso 1 1 calc R U .
H20C H -0.432539 -0.104563 1.169353 0.106 Uiso 1 1 calc R U .
C21 C -0.3473(7) 0.0949(4) 1.1725(5) 0.0669(16) Uani 1 1 d . . .
H21A H -0.278145 0.145485 1.166696 0.1 Uiso 1 1 calc R U .
H21B H -0.319625 0.10134 1.247376 0.1 Uiso 1 1 calc R U .
H21C H -0.445085 0.110275 1.146096 0.1 Uiso 1 1 calc R U .
O1 O 0.1749(4) 0.0540(2) 1.1511(3) 0.0510(9) Uani 1 1 d . . .
O2 O 0.0216(4) 0.1470(2) 0.9908(2) 0.0427(8) Uani 1 1 d . . .
O3 O -0.1520(4) 0.0364(2) 1.0741(3) 0.0518(9) Uani 1 1 d . . .
S1 S 0.44046(10) 0.37668(8) 1.12242(7) 0.0258(2) Uani 1 1 d . . .
S2 S 0.74566(11) 0.34955(8) 1.11937(7) 0.0282(2) Uani 1 1 d . . .
S3 S 0.34502(10) 0.40358(8) 0.90408(7) 0.0247(2) Uani 1 1 d . . .
S4 S 0.64171(11) 0.35318(8) 0.89064(7) 0.0276(2) Uani 1 1 d . . .
Cl1 Cl 0.38418(14) 0.39893(10) 1.33580(9) 0.0455(3) Uani 1 1 d . . .
Cl2 Cl 0.99860(13) 0.35059(11) 1.33028(9) 0.0532(3) Uani 1 1 d . . .
Cl3 Cl 0.07796(12) 0.37527(10) 0.69006(9) 0.0453(3) Uani 1 1 d . . .
Cl4 Cl 0.68569(14) 0.32147(9) 0.67135(9) 0.0465(3) Uani 1 1 d . . .
Fe1 Fe 0.55902(6) 0.40091(4) 1.02136(4) 0.02157(14) Uani 1 1 d . . .
Zn1 Zn 0 0 1 0.0428(2) Uani 1 2 d S . P
N1 N 0.3387(5) 0.0180(3) 1.2857(3) 0.0528(11) Uani 1 1 d . . .
N2 N 0.0482(4) 0.3241(3) 1.0360(3) 0.0373(9) Uani 1 1 d . . .
N3 N -0.3457(5) -0.0122(3) 1.1095(3) 0.0516(11) Uani 1 1 d . . .
C18 C 0.0142(6) 0.3178(4) 0.9271(4) 0.0554(14) Uani 1 1 d . . .
H18A H 0.012353 0.245167 0.883067 0.083 Uiso 1 1 calc R U .
H18B H 0.088223 0.367233 0.924592 0.083 Uiso 1 1 calc R U .
H18C H -0.081168 0.336627 0.899791 0.083 Uiso 1 1 calc R U .

loop_
_atom_site_aniso_label
_atom_site_aniso_U_11
_atom_site_aniso_U_22
_atom_site_aniso_U_33
_atom_site_aniso_U_23
_atom_site_aniso_U_13
_atom_site_aniso_U_12
C8 0.037(2) 0.029(2) 0.021(2) 0.0082(17) -0.0004(18) 0.0002(18)
C7 0.035(2) 0.021(2) 0.0175(18) 0.0064(16) 0.0040(17) -0.0005(16)
C9 0.056(3) 0.032(2) 0.0148(19) 0.0089(18) -0.003(2) 0.000(2)
C12 0.039(2) 0.024(2) 0.0191(19) 0.0080(16) 0.0098(18) 0.0048(17)
C1 0.040(2) 0.020(2) 0.0169(18) 0.0068(15) 0.0088(18) 0.0051(17)
C10 0.074(4) 0.033(2) 0.019(2) 0.0088(18) 0.021(2) 0.006(2)
C6 0.035(2) 0.023(2) 0.0189(19) 0.0090(16) 0.0028(17) 0.0060(17)
C2 0.049(3) 0.032(2) 0.026(2) 0.0138(18) 0.021(2) 0.010(2)
C11 0.051(3) 0.028(2) 0.021(2) 0.0103(17) 0.016(2) 0.0034(19)
C5 0.037(2) 0.037(2) 0.024(2) 0.0133(19) 0.0028(19) 0.0091(19)
C4 0.056(3) 0.047(3) 0.025(2) 0.020(2) 0.002(2) 0.015(2)
C3 0.071(4) 0.048(3) 0.024(2) 0.018(2) 0.019(2) 0.010(3)
C13 0.061(3) 0.032(3) 0.046(3) 0.011(2) 0.019(3) 0.005(2)
C14 0.103(5) 0.044(3) 0.064(4) 0.024(3) 0.002(4) 0.019(3)
C15 0.139(7) 0.044(4) 0.067(4) -0.006(3) -0.009(4) 0.010(4)
C16 0.040(3) 0.031(3) 0.041(3) 0.015(2) 0.012(2) 0.004(2)
C17 0.052(3) 0.026(3) 0.101(4) 0.020(3) 0.038(3) 0.006(2)
C19 0.061(3) 0.026(2) 0.050(3) 0.010(2) 0.021(3) 0.008(2)
C20 0.071(4) 0.049(3) 0.096(5) 0.022(3) 0.042(4) -0.003(3)
C21 0.090(4) 0.036(3) 0.075(4) 0.005(3) 0.045(4) 0.005(3)
O1 0.063(2) 0.0329(18) 0.048(2) 0.0169(16) 0.0091(17) 0.0043(16)
O2 0.063(2) 0.0220(16) 0.0443(18) 0.0145(14) 0.0193(16) 0.0069(14)
O3 0.064(2) 0.0322(18) 0.062(2) 0.0139(16) 0.0315(19) 0.0053(16)
S1 0.0264(5) 0.0333(6) 0.0214(5) 0.0131(4) 0.0104(4) 0.0060(4)
S2 0.0250(5) 0.0391(6) 0.0224(5) 0.0141(4) 0.0074(4) 0.0115(4)
S3 0.0214(5) 0.0317(5) 0.0186(4) 0.0104(4) 0.0040(4) 0.0014(4)
S4 0.0305(6) 0.0343(6) 0.0216(5) 0.0113(4) 0.0128(4) 0.0081(4)
Cl1 0.0610(8) 0.0538(7) 0.0412(6) 0.0240(6) 0.0349(6) 0.0166(6)
Cl2 0.0407(7) 0.0754(9) 0.0391(6) 0.0277(6) 0.0013(5) 0.0226(6)
Cl3 0.0336(6) 0.0536(7) 0.0346(6) 0.0175(5) -0.0047(5) 0.0027(5)
Cl4 0.0719(8) 0.0470(7) 0.0392(6) 0.0192(5) 0.0385(6) 0.0189(6)
Fe1 0.0213(3) 0.0277(3) 0.0161(3) 0.0094(2) 0.0061(2) 0.0038(2)
Zn1 0.0605(5) 0.0245(4) 0.0446(4) 0.0148(3) 0.0195(4) 0.0051(3)
N1 0.071(3) 0.034(2) 0.042(2) 0.0091(19) 0.011(2) 0.006(2)
N2 0.031(2) 0.0250(19) 0.065(3) 0.0219(18) 0.0218(19) 0.0085(15)
N3 0.064(3) 0.030(2) 0.063(3) 0.009(2) 0.033(2) 0.0050(19)
C18 0.055(3) 0.060(3) 0.086(4) 0.050(3) 0.043(3) 0.025(3)

loop_
_atom_type_symbol
_atom_type_description
_atom_type_scat_dispersion_real
_atom_type_scat_dispersion_imag
_atom_type_scat_source
C C 0.0033 0.0016 'International Tables Vol C Tables 4.2.6.8 and 6.1.1.4'
H H 0 0 'International Tables Vol C Tables 4.2.6.8 and 6.1.1.4'
O O 0.0106 0.006 'International Tables Vol C Tables 4.2.6.8 and 6.1.1.4'
S S 0.1246 0.1234 'International Tables Vol C Tables 4.2.6.8 and 6.1.1.4'
Cl Cl 0.1484 0.1585 'International Tables Vol C Tables 4.2.6.8 and 6.1.1.4'
Fe Fe 0.3463 0.8444 'International Tables Vol C Tables 4.2.6.8 and 6.1.1.4'
Zn Zn 0.2839 1.4301 'International Tables Vol C Tables 4.2.6.8 and 6.1.1.4'
N N 0.0061 0.0033 'International Tables Vol C Tables 4.2.6.8 and 6.1.1.4'

loop_
_exptl_crystal_face_index_h
_exptl_crystal_face_index_k
_exptl_crystal_face_index_l
_exptl_crystal_face_perp_dist
1 17 1 0.114
-1 -18 -1 0.08
-3 1 6 0.197
2 1 -4 0.238
7 -1 -4 0.286
1 -5 12 0.072
-7 1 4 0.276
-1 3 -7 0.111

loop_
_geom_angle_atom_site_label_1
_geom_angle_atom_site_label_2
_geom_angle_atom_site_label_3
_geom_angle
_geom_angle_site_symmetry_1
_geom_angle_site_symmetry_3
C9 C8 C7 120.2(4) . .
C9 C8 Cl3 119.2(3) . .
C7 C8 Cl3 120.6(3) . .
C12 C7 C8 120.1(4) . .
C12 C7 S3 119.1(3) . .
C8 C7 S3 120.8(3) . .
C10 C9 C8 119.7(4) . .
C10 C9 H9 120.2 . .
C8 C9 H9 120.2 . .
C7 C12 C11 118.0(4) . .
C7 C12 S4 120.0(3) . .
C11 C12 S4 122.0(3) . .
C2 C1 C6 118.6(4) . .
C2 C1 S1 122.2(3) . .
C6 C1 S1 119.2(3) . .
C9 C10 C11 120.8(4) . .
C9 C10 H10 119.6 . .
C11 C10 H10 119.6 . .
C5 C6 C1 118.9(4) . .
C5 C6 S2 122.2(3) . .
C1 C6 S2 118.9(3) . .
C3 C2 C1 121.5(4) . .
C3 C2 Cl1 118.5(3) . .
C1 C2 Cl1 120.0(3) . .
C10 C11 C12 121.1(4) . .
C10 C11 Cl4 119.0(3) . .
C12 C11 Cl4 119.9(3) . .
C4 C5 C6 121.4(4) . .
C4 C5 Cl2 118.8(3) . .
C6 C5 Cl2 119.8(3) . .
C3 C4 C5 119.8(4) . .
C3 C4 H4 120.1 . .
C5 C4 H4 120.1 . .
C4 C3 C2 119.7(4) . .
C4 C3 H3 120.1 . .
C2 C3 H3 120.1 . .
O1 C13 N1 126.0(5) . .
O1 C13 H13 117 . .
N1 C13 H13 117 . .
N1 C14 H14A 109.5 . .
N1 C14 H14B 109.5 . .
H14A C14 H14B 109.5 . .
N1 C14 H14C 109.5 . .
H14A C14 H14C 109.5 . .
H14B C14 H14C 109.5 . .
N1 C15 H15A 109.5 . .
N1 C15 H15B 109.5 . .
H15A C15 H15B 109.5 . .
N1 C15 H15C 109.5 . .
H15A C15 H15C 109.5 . .
H15B C15 H15C 109.5 . .
O2 C16 N2 122.8(4) . .
O2 C16 H16 118.6 . .
N2 C16 H16 118.6 . .
N2 C17 H17A 109.5 . .
N2 C17 H17B 109.5 . .
H17A C17 H17B 109.5 . .
N2 C17 H17C 109.5 . .
H17A C17 H17C 109.5 . .
H17B C17 H17C 109.5 . .
O3 C19 N3 125.1(4) . .
O3 C19 H19 117.5 . .
N3 C19 H19 117.5 . .
N3 C20 H20A 109.5 . .
N3 C20 H20B 109.5 . .
H20A C20 H20B 109.5 . .
N3 C20 H20C 109.5 . .
H20A C20 H20C 109.5 . .
H20B C20 H20C 109.5 . .
N3 C21 H21A 109.5 . .
N3 C21 H21B 109.5 . .
H21A C21 H21B 109.5 . .
N3 C21 H21C 109.5 . .
H21A C21 H21C 109.5 . .
H21B C21 H21C 109.5 . .
C13 O1 Zn1 122.1(3) . .
C16 O2 Zn1 131.6(3) . .
C19 O3 Zn1 123.1(3) . .
C1 S1 Fe1 104.03(14) . .
C6 S2 Fe1 104.57(14) . .
C7 S3 Fe1 105.62(14) . .
C7 S3 Fe1 100.88(13) . 2_667
Fe1 S3 Fe1 82.82(4) . 2_667
C12 S4 Fe1 105.53(14) . .
S2 Fe1 S4 88.17(4) . .
S2 Fe1 S3 163.74(5) . .
S4 Fe1 S3 89.47(4) . .
S2 Fe1 S1 88.55(4) . .
S4 Fe1 S1 156.15(5) . .
S3 Fe1 S1 87.12(4) . .
S2 Fe1 S3 99.08(4) . 2_667
S4 Fe1 S3 99.78(4) . 2_667
S3 Fe1 S3 97.18(4) . 2_667
S1 Fe1 S3 104.06(4) . 2_667
O2 Zn1 O2 180 2_557 .
O2 Zn1 O3 88.95(13) 2_557 .
O2 Zn1 O3 91.05(13) . .
O2 Zn1 O3 91.05(13) 2_557 2_557
O2 Zn1 O3 88.95(13) . 2_557
O3 Zn1 O3 180.00(18) . 2_557
O2 Zn1 O1 90.92(12) 2_557 2_557
O2 Zn1 O1 89.08(12) . 2_557
O3 Zn1 O1 88.98(14) . 2_557
O3 Zn1 O1 91.02(14) 2_557 2_557
O2 Zn1 O1 89.08(12) 2_557 .
O2 Zn1 O1 90.92(12) . .
O3 Zn1 O1 91.02(14) . .
O3 Zn1 O1 88.98(14) 2_557 .
O1 Zn1 O1 180.00(18) 2_557 .
C13 N1 C15 121.8(5) . .
C13 N1 C14 122.1(4) . .
C15 N1 C14 116.0(5) . .
C16 N2 C18 120.0(4) . .
C16 N2 C17 122.3(4) . .
C18 N2 C17 117.6(4) . .
C19 N3 C21 121.1(4) . .
C19 N3 C20 121.2(4) . .
C21 N3 C20 117.7(4) . .
N2 C18 H18A 109.5 . .
N2 C18 H18B 109.5 . .
H18A C18 H18B 109.5 . .
N2 C18 H18C 109.5 . .
H18A C18 H18C 109.5 . .
H18B C18 H18C 109.5 . .

loop_
_geom_bond_atom_site_label_1
_geom_bond_atom_site_label_2
_geom_bond_distance
_geom_bond_site_symmetry_2
C8 C9 1.385(6) .
C8 C7 1.402(5) .
C8 Cl3 1.731(5) .
C7 C12 1.396(6) .
C7 S3 1.758(4) .
C9 C10 1.370(7) .
C9 H9 0.95 .
C12 C11 1.404(5) .
C12 S4 1.754(4) .
C1 C2 1.399(5) .
C1 C6 1.400(6) .
C1 S1 1.753(4) .
C10 C11 1.373(6) .
C10 H10 0.95 .
C6 C5 1.398(5) .
C6 S2 1.750(4) .
C2 C3 1.384(6) .
C2 Cl1 1.739(4) .
C11 Cl4 1.742(5) .
C5 C4 1.382(6) .
C5 Cl2 1.740(4) .
C4 C3 1.374(7) .
C4 H4 0.95 .
C3 H3 0.95 .
C13 O1 1.234(5) .
C13 N1 1.308(6) .
C13 H13 0.95 .
C14 N1 1.469(6) .
C14 H14A 0.98 .
C14 H14B 0.98 .
C14 H14C 0.98 .
C15 N1 1.446(7) .
C15 H15A 0.98 .
C15 H15B 0.98 .
C15 H15C 0.98 .
C16 O2 1.233(5) .
C16 N2 1.320(5) .
C16 H16 0.95 .
C17 N2 1.454(6) .
C17 H17A 0.98 .
C17 H17B 0.98 .
C17 H17C 0.98 .
C19 O3 1.234(5) .
C19 N3 1.315(6) .
C19 H19 0.95 .
C20 N3 1.460(6) .
C20 H20A 0.98 .
C20 H20B 0.98 .
C20 H20C 0.98 .
C21 N3 1.448(6) .
C21 H21A 0.98 .
C21 H21B 0.98 .
C21 H21C 0.98 .
O1 Zn1 2.126(3) .
O2 Zn1 2.028(3) .
O3 Zn1 2.124(3) .
S1 Fe1 2.2301(11) .
S2 Fe1 2.2111(11) .
S3 Fe1 2.2291(11) .
S3 Fe1 2.4973(12) 2_667
S4 Fe1 2.2198(11) .
N2 C18 1.443(6) .
C18 H18A 0.98 .
C18 H18B 0.98 .
C18 H18C 0.98 .

loop_
_geom_torsion_atom_site_label_1
_geom_torsion_atom_site_label_2
_geom_torsion_atom_site_label_3
_geom_torsion_atom_site_label_4
_geom_torsion
_geom_torsion_site_symmetry_4
C9 C8 C7 C12 -3.3(6) .
Cl3 C8 C7 C12 176.3(3) .
C9 C8 C7 S3 173.4(3) .
Cl3 C8 C7 S3 -7.0(5) .
C7 C8 C9 C10 -0.2(6) .
Cl3 C8 C9 C10 -179.8(3) .
C8 C7 C12 C11 4.1(6) .
S3 C7 C12 C11 -172.6(3) .
C8 C7 C12 S4 -176.7(3) .
S3 C7 C12 S4 6.6(4) .
C8 C9 C10 C11 2.8(6) .
C2 C1 C6 C5 -0.5(6) .
S1 C1 C6 C5 178.7(3) .
C2 C1 C6 S2 179.2(3) .
S1 C1 C6 S2 -1.6(4) .
C6 C1 C2 C3 1.8(6) .
S1 C1 C2 C3 -177.3(3) .
C6 C1 C2 Cl1 179.9(3) .
S1 C1 C2 Cl1 0.8(5) .
C9 C10 C11 C12 -1.9(6) .
C9 C10 C11 Cl4 179.0(3) .
C7 C12 C11 C10 -1.5(6) .
S4 C12 C11 C10 179.3(3) .
C7 C12 C11 Cl4 177.5(3) .
S4 C12 C11 Cl4 -1.7(5) .
C1 C6 C5 C4 -0.9(6) .
S2 C6 C5 C4 179.4(3) .
C1 C6 C5 Cl2 179.4(3) .
S2 C6 C5 Cl2 -0.4(5) .
C6 C5 C4 C3 1.0(7) .
Cl2 C5 C4 C3 -179.3(4) .
C5 C4 C3 C2 0.3(7) .
C1 C2 C3 C4 -1.8(7) .
Cl1 C2 C3 C4 -179.9(4) .
N1 C13 O1 Zn1 -175.7(4) .
N2 C16 O2 Zn1 -175.3(3) .
N3 C19 O3 Zn1 -179.1(4) .
C2 C1 S1 Fe1 165.3(3) .
C6 C1 S1 Fe1 -13.8(3) .
C5 C6 S2 Fe1 -163.9(3) .
C1 C6 S2 Fe1 16.3(3) .
C12 C7 S3 Fe1 -3.3(3) .
C8 C7 S3 Fe1 180.0(3) .
C12 C7 S3 Fe1 82.2(3) 2_667
C8 C7 S3 Fe1 -94.5(3) 2_667
C7 C12 S4 Fe1 -6.2(3) .
C11 C12 S4 Fe1 172.9(3) .
O1 C13 N1 C15 -0.1(9) .
O1 C13 N1 C14 176.4(5) .
O2 C16 N2 C18 1.3(7) .
O2 C16 N2 C17 -178.8(4) .
O3 C19 N3 C21 0.1(8) .
O3 C19 N3 C20 -177.4(5) .
